data_7026870
loop_
_publ_author_name
'Ellis, Bobby D.'
'Atkins, Tonya M.'
'Peng, Yang'
'Sutton, Andrew D.'
'Gordon, John C.'
'Power, Philip P.'

_publ_section_title
;
 Synthesis and thermolytic behavior of tin(IV) formates: in search of
 recyclable metal-hydride systems.
;
_journal_issue 44
_journal_name_full 'Dalton transactions (Cambridge, England : 2003)'
_journal_page_first 10659
_journal_page_last 10663
_journal_paper_doi 10.1039/c0dt00812e
_journal_volume 39
_journal_year 2010
_chemical_formula_moiety 'C60 H120 O24 Sn6'
_chemical_formula_sum 'C60 H120 O24 Sn6'
_chemical_formula_weight 1937.70
_chemical_name_systematic
;
?
;
_space_group_IT_number 2
_symmetry_cell_setting triclinic
_symmetry_space_group_name_Hall '-P 1'
_symmetry_space_group_name_H-M 'P -1'
_atom_sites_solution_hydrogens geom
_atom_sites_solution_primary direct
_atom_sites_solution_secondary difmap
_audit_creation_method SHELXL-97
_cell_angle_alpha 101.3680(10)
_cell_angle_beta 102.0150(10)
_cell_angle_gamma 100.9650(10)
_cell_formula_units_Z 2
_cell_length_a 11.0023(10)
_cell_length_b 15.0429(14)
_cell_length_c 25.678(2)
_cell_measurement_reflns_used 9810
_cell_measurement_temperature 90(2)
_cell_measurement_theta_max 27.56
_cell_measurement_theta_min 2.31
_cell_volume 3955.0(6)
_computing_cell_refinement 'Bruker SMART'
_computing_data_collection 'Bruker SMART'
_computing_data_reduction 'Bruker SAINT'
_computing_molecular_graphics 'Bruker SHELXTL'
_computing_publication_material 'Bruker SHELXTL'
_computing_structure_refinement 'SHELXL-97 (Sheldrick, 2008)'
_computing_structure_solution 'Bruker SHELXTL'
_diffrn_ambient_temperature 90(2)
_diffrn_measured_fraction_theta_full 1.000
_diffrn_measured_fraction_theta_max 1.000
_diffrn_measurement_device_type 'CCD area detector'
_diffrn_measurement_method 'phi and omega scans'
_diffrn_radiation_monochromator graphite
_diffrn_radiation_source 'fine-focus sealed tube'
_diffrn_radiation_type MoK\a
_diffrn_radiation_wavelength 0.71073
_diffrn_reflns_av_R_equivalents 0.0412
_diffrn_reflns_av_sigmaI/netI 0.0460
_diffrn_reflns_limit_h_max 13
_diffrn_reflns_limit_h_min -13
_diffrn_reflns_limit_k_max 18
_diffrn_reflns_limit_k_min -18
_diffrn_reflns_limit_l_max 30
_diffrn_reflns_limit_l_min -30
_diffrn_reflns_number 42278
_diffrn_reflns_theta_full 25.25
_diffrn_reflns_theta_max 25.25
_diffrn_reflns_theta_min 0.84
_exptl_absorpt_coefficient_mu 1.932
_exptl_absorpt_correction_T_max 0.748
_exptl_absorpt_correction_T_min 0.602
_exptl_absorpt_correction_type multi-scan
_exptl_absorpt_process_details SADABS-2007/2
_exptl_crystal_colour colourless
_exptl_crystal_density_diffrn 1.627
_exptl_crystal_density_method 'not measured'
_exptl_crystal_description block
_exptl_crystal_F_000 1944
_exptl_crystal_size_max 0.30
_exptl_crystal_size_mid 0.18
_exptl_crystal_size_min 0.15
_refine_diff_density_max 2.302
_refine_diff_density_min -1.466
_refine_diff_density_rms 0.156
_refine_ls_extinction_method none
_refine_ls_goodness_of_fit_ref 1.080
_refine_ls_hydrogen_treatment constr
_refine_ls_matrix_type full
_refine_ls_number_parameters 848
_refine_ls_number_reflns 14315
_refine_ls_number_restraints 32
_refine_ls_restrained_S_all 1.084
_refine_ls_R_factor_all 0.0689
_refine_ls_R_factor_gt 0.0413
_refine_ls_shift/su_max 0.001
_refine_ls_shift/su_mean 0.000
_refine_ls_structure_factor_coef Fsqd
_refine_ls_weighting_details 'calc w=1/[\s^2^(Fo^2^)+(0.0537P)^2^+18.1279P] where P=(Fo^2^+2Fc^2^)/3'
_refine_ls_weighting_scheme calc
_refine_ls_wR_factor_gt 0.1021
_refine_ls_wR_factor_ref 0.1212
_reflns_number_gt 10405
_reflns_number_total 14315
_reflns_threshold_expression >2\s(I)
_cod_data_source_file c0dt00812e.txt
_cod_data_source_block Bu2Sn(OOCH)2
_cod_depositor_comments
;
The following automatic conversions were performed:

'_symmetry_cell_setting' value 'Triclinic' changed to 'triclinic'
according to /home/saulius/struct/CIF-dictionaries/cif_core.dic
dictionary named 'cif_core.dic' version 2.4.2 from 2011-04-26.

Automatic conversion script
Id: cif_fix_values 1891 2012-01-12 08:04:46Z andrius 
;
_cod_database_code 7026870

loop_
_symmetry_equiv_pos_as_xyz
'x, y, z'
'-x, -y, -z'

loop_
_atom_site_label
_atom_site_type_symbol
_atom_site_fract_x
_atom_site_fract_y
_atom_site_fract_z
_atom_site_U_iso_or_equiv
_atom_site_adp_type
_atom_site_occupancy
_atom_site_symmetry_multiplicity
_atom_site_calc_flag
_atom_site_refinement_flags
_atom_site_disorder_assembly
_atom_site_disorder_group
Sn1 Sn 0.62839(4) 0.84623(3) 0.372293(18) 0.01233(11) Uani 0.9307(9) 1 d P . 1
Sn2 Sn 1.16436(4) 0.89652(3) 0.412150(17) 0.01187(11) Uani 0.9307(9) 1 d P . 1
Sn3 Sn 1.03920(4) 0.53735(3) 0.252686(17) 0.01139(11) Uani 0.9307(9) 1 d P . 1
Sn4 Sn 0.83195(4) 0.15301(3) 0.128376(18) 0.01249(11) Uani 0.9307(9) 1 d P . 1
Sn5 Sn 0.30362(4) 0.10363(3) 0.087721(17) 0.01195(11) Uani 0.9307(9) 1 d P . 1
Sn6 Sn 0.51981(4) 0.46283(3) 0.249304(17) 0.01100(11) Uani 0.9307(9) 1 d P . 1
O1 O 0.7657(4) 0.7811(3) 0.33179(19) 0.0245(11) Uani 1 1 d . . 1
O2 O 0.9542(4) 0.8522(3) 0.39256(17) 0.0232(10) Uani 1 1 d . . 1
O3 O 1.1431(4) 0.7525(3) 0.34802(18) 0.0214(10) Uani 1 1 d . . 1
O4 O 1.1815(4) 0.6661(3) 0.27470(18) 0.0222(10) Uani 1 1 d . . 1
O5 O 0.9304(4) 0.3748(3) 0.21485(19) 0.0228(10) Uani 1 1 d . . 1
O6 O 0.8008(4) 0.2337(3) 0.20169(18) 0.0215(10) Uani 1 1 d . . 1
O7 O 0.6203(4) 0.1096(3) 0.10771(18) 0.0230(10) Uani 1 1 d . . 1
O8 O 0.4332(4) 0.0167(3) 0.05411(18) 0.0198(10) Uani 1 1 d . . 1
O9 O 0.4191(4) 0.2480(3) 0.15222(18) 0.0209(10) Uani 1 1 d . . 1
O10 O 0.5738(4) 0.3340(3) 0.22576(18) 0.0217(10) Uani 1 1 d . . 1
O11 O 0.5309(4) 0.6233(3) 0.28775(18) 0.0206(10) Uani 1 1 d . . 1
O12 O 0.4842(4) 0.7635(3) 0.29962(18) 0.0215(10) Uani 1 1 d . . 1
O13 O 0.8919(4) 0.6263(3) 0.25490(18) 0.0218(10) Uani 1 1 d . . 1
O14 O 0.7227(4) 0.5121(3) 0.25092(17) 0.0195(10) Uani 1 1 d . . 1
O15 O 0.4586(4) 0.8883(3) 0.39294(17) 0.0206(10) Uani 1 1 d . . 1
O16 O 0.3717(4) 0.9832(3) 0.44547(17) 0.0207(10) Uani 1 1 d . . 1
O17 O 0.7477(4) 0.9592(3) 0.45565(18) 0.0199(10) Uani 1 1 d . . 1
O18 O 0.8846(4) 0.9896(3) 0.53877(17) 0.0202(10) Uani 1 1 d . . 1
O19 O 1.0423(4) 0.2197(3) 0.16742(19) 0.0261(11) Uani 1 1 d . . 1
O20 O 0.8115(4) 0.0410(3) 0.04484(17) 0.0199(10) Uani 1 1 d . . 1
O21 O 0.1486(4) -0.0101(3) 0.03836(17) 0.0194(10) Uani 1 1 d . . 1
O22 O 0.1347(4) 0.1468(3) 0.10690(18) 0.0237(10) Uani 1 1 d . . 1
O23 O 0.3219(4) 0.3750(3) 0.24491(19) 0.0223(10) Uani 1 1 d . . 1
O24 O 0.2168(4) 0.4894(3) 0.25407(17) 0.0188(10) Uani 1 1 d . . 1
C1 C 0.8855(6) 0.8010(5) 0.3462(3) 0.0237(15) Uani 1 1 d . . 1
H1 H 0.9278 0.7765 0.3211 0.028 Uiso 1 1 calc R . 1
C2 C 1.2027(6) 0.7411(5) 0.3130(3) 0.0213(14) Uani 1 1 d . . 1
H2 H 1.2689 0.7907 0.3142 0.026 Uiso 1 1 calc R . 1
C3 C 0.8531(6) 0.3195(5) 0.2282(3) 0.0226(15) Uani 1 1 d . . 1
H3 H 0.8301 0.3412 0.2604 0.027 Uiso 1 1 calc R . 1
C4 C 0.5531(6) 0.0368(4) 0.0700(3) 0.0206(14) Uani 1 1 d . . 1
H4 H 0.5962 -0.0036 0.0536 0.025 Uiso 1 1 calc R . 1
C5 C 0.5187(6) 0.2591(4) 0.1871(3) 0.0196(14) Uani 1 1 d . . 1
H5 H 0.5581 0.2095 0.1856 0.024 Uiso 1 1 calc R . 1
C6 C 0.4669(6) 0.6775(5) 0.2739(3) 0.0229(15) Uani 1 1 d . . 1
H6 H 0.4003 0.6544 0.2422 0.028 Uiso 1 1 calc R . 1
C7 C 0.7774(6) 0.5977(4) 0.2543(3) 0.0201(14) Uani 1 1 d . . 1
H7 H 0.7278 0.6413 0.2564 0.024 Uiso 1 1 calc R . 1
C8 C 0.1254(6) -0.0560(4) -0.0113(3) 0.0185(14) Uani 1 1 d . . 1
H8 H 0.0537 -0.1060 -0.0237 0.022 Uiso 1 1 calc R . 1
C9 C 0.1379(6) 0.2002(5) 0.1529(3) 0.0231(15) Uani 1 1 d . . 1
H9 H 0.2177 0.2266 0.1776 0.028 Uiso 1 1 calc R . 1
C10 C 0.2229(6) 0.4035(5) 0.2475(3) 0.0199(14) Uani 1 1 d . . 1
H10 H 0.1484 0.3593 0.2443 0.024 Uiso 1 1 calc R . 1
C11 C 0.4651(6) 0.9618(4) 0.4302(3) 0.0196(14) Uani 1 1 d . . 1
H11 H 0.5454 1.0018 0.4469 0.024 Uiso 1 1 calc R . 1
C12 C 0.8359(6) 0.9442(4) 0.4884(3) 0.0184(14) Uani 1 1 d . . 1
H12 H 0.8706 0.8952 0.4754 0.022 Uiso 1 1 calc R . 1
C13 C 0.6252(6) 0.7494(5) 0.4226(3) 0.0220(14) Uani 1 1 d . . 1
H13A H 0.5807 0.6878 0.3996 0.026 Uiso 1 1 calc R . 1
H13B H 0.7126 0.7475 0.4381 0.026 Uiso 1 1 calc R . 1
C14 C 0.5610(6) 0.7712(5) 0.4698(3) 0.0231(15) Uani 1 1 d . . 1
H14A H 0.5868 0.8378 0.4864 0.028 Uiso 1 1 calc R . 1
H14B H 0.4689 0.7544 0.4549 0.028 Uiso 1 1 calc R . 1
C15 C 0.5948(7) 0.7196(5) 0.5141(3) 0.0334(18) Uani 1 1 d . . 1
H15A H 0.6866 0.7379 0.5299 0.040 Uiso 1 1 calc R . 1
H15B H 0.5714 0.6529 0.4974 0.040 Uiso 1 1 calc R . 1
C16 C 0.5265(8) 0.7397(6) 0.5599(3) 0.041(2) Uani 1 1 d . . 1
H16A H 0.5510 0.8054 0.5772 0.062 Uiso 1 1 calc R . 1
H16B H 0.5503 0.7056 0.5867 0.062 Uiso 1 1 calc R . 1
H16C H 0.4355 0.7208 0.5446 0.062 Uiso 1 1 calc R . 1
C17 C 0.6789(6) 0.9546(4) 0.3339(3) 0.0225(15) Uani 1 1 d . . 1
H17A H 0.7705 0.9804 0.3480 0.027 Uiso 1 1 calc R . 1
H17B H 0.6635 0.9262 0.2951 0.027 Uiso 1 1 calc R . 1
C18 C 0.6150(7) 1.0358(5) 0.3390(3) 0.0255(15) Uani 1 1 d . . 1
H18A H 0.6337 1.0680 0.3775 0.031 Uiso 1 1 calc R . 1
H18B H 0.5230 1.0118 0.3256 0.031 Uiso 1 1 calc R . 1
C19 C 0.6597(7) 1.1050(5) 0.3070(3) 0.0252(15) Uani 1 1 d . . 1
H19A H 0.6385 1.0732 0.2684 0.030 Uiso 1 1 calc R . 1
H19B H 0.7521 1.1273 0.3195 0.030 Uiso 1 1 calc R . 1
C20 C 0.5993(8) 1.1887(5) 0.3134(3) 0.039(2) Uani 1 1 d . . 1
H20A H 0.5079 1.1673 0.3002 0.059 Uiso 1 1 calc R . 1
H20B H 0.6307 1.2300 0.2925 0.059 Uiso 1 1 calc R . 1
H20C H 0.6214 1.2213 0.3514 0.059 Uiso 1 1 calc R . 1
C21 C 1.1955(6) 0.8172(5) 0.4713(3) 0.0223(15) Uani 1 1 d . A 1
H21A H 1.2020 0.7562 0.4528 0.027 Uiso 1 1 calc R A 1
H21B H 1.2772 0.8476 0.4976 0.027 Uiso 1 1 calc R A 1
C22 C 1.0952(7) 0.8035(5) 0.5024(3) 0.0255(15) Uani 1 1 d . A 1
H22A H 1.0136 0.7707 0.4767 0.031 Uiso 1 1 calc R A 1
H22B H 1.0866 0.8642 0.5206 0.031 Uiso 1 1 calc R A 1
C23 C 1.1266(7) 0.7483(5) 0.5454(3) 0.0299(17) Uani 1 1 d . A 1
H23A H 1.1281 0.6859 0.5270 0.036 Uiso 1 1 calc R A 1
H23B H 1.2113 0.7783 0.5693 0.036 Uiso 1 1 calc R A 1
C24 C 1.0311(8) 0.7414(6) 0.5798(4) 0.044(2) Uani 1 1 d . A 1
H24A H 1.0325 0.8029 0.5997 0.066 Uiso 1 1 calc R A 1
H24B H 1.0533 0.7046 0.6053 0.066 Uiso 1 1 calc R A 1
H24C H 0.9470 0.7123 0.5563 0.066 Uiso 1 1 calc R A 1
C25 C 1.1644(6) 0.9552(4) 0.3427(3) 0.0182(13) Uani 1 1 d . B 1
H25A H 1.2448 0.9545 0.3329 0.022 Uiso 1 1 calc R B 1
H25B H 1.0964 0.9153 0.3119 0.022 Uiso 1 1 calc R B 1
C26 C 1.1469(7) 1.0541(5) 0.3507(3) 0.0269(16) Uani 1 1 d . B 1
H26A H 1.2055 1.0924 0.3848 0.032 Uiso 1 1 calc R B 1
H26B H 1.0604 1.0537 0.3538 0.032 Uiso 1 1 calc R B 1
C27 C 1.1704(8) 1.0970(5) 0.3039(3) 0.0324(18) Uani 1 1 d . B 1
H27A H 1.1140 1.0571 0.2697 0.039 Uiso 1 1 calc R B 1
H27B H 1.2578 1.0992 0.3017 0.039 Uiso 1 1 calc R B 1
C28 C 1.1484(11) 1.1955(6) 0.3100(4) 0.059(3) Uani 1 1 d . B 1
H28A H 1.0595 1.1929 0.3074 0.089 Uiso 1 1 calc R B 1
H28B H 1.1733 1.2213 0.2814 0.089 Uiso 1 1 calc R B 1
H28C H 1.1989 1.2343 0.3451 0.089 Uiso 1 1 calc R B 1
C29 C 1.0206(6) 0.5208(5) 0.3309(3) 0.0224(15) Uani 1 1 d . . 1
H29A H 1.0310 0.5826 0.3540 0.027 Uiso 1 1 calc R . 1
H29B H 0.9333 0.4866 0.3263 0.027 Uiso 1 1 calc R . 1
C30 C 1.1080(7) 0.4730(5) 0.3622(3) 0.0281(16) Uani 1 1 d . . 1
H30A H 1.1113 0.4164 0.3374 0.034 Uiso 1 1 calc R . 1
H30B H 1.0712 0.4547 0.3908 0.034 Uiso 1 1 calc R . 1
C31 C 1.2434(7) 0.5308(5) 0.3884(3) 0.0369(19) Uani 1 1 d . . 1
H31A H 1.2412 0.5880 0.4129 0.044 Uiso 1 1 calc R . 1
H31B H 1.2823 0.5475 0.3600 0.044 Uiso 1 1 calc R . 1
C32 C 1.3254(9) 0.4784(8) 0.4206(4) 0.057(3) Uani 1 1 d . . 1
H32A H 1.2801 0.4521 0.4443 0.085 Uiso 1 1 calc R . 1
H32B H 1.4044 0.5209 0.4423 0.085 Uiso 1 1 calc R . 1
H32C H 1.3432 0.4292 0.3955 0.085 Uiso 1 1 calc R . 1
C33 C 1.0011(6) 0.5373(5) 0.1679(3) 0.0229(15) Uani 1 1 d . . 1
H33A H 0.9144 0.5008 0.1499 0.027 Uiso 1 1 calc R . 1
H33B H 1.0045 0.6010 0.1648 0.027 Uiso 1 1 calc R . 1
C34 C 1.0916(7) 0.4989(5) 0.1369(3) 0.0262(15) Uani 1 1 d . . 1
H34A H 1.1783 0.5358 0.1542 0.031 Uiso 1 1 calc R . 1
H34B H 1.0889 0.4353 0.1399 0.031 Uiso 1 1 calc R . 1
C35 C 1.0604(7) 0.4994(5) 0.0771(3) 0.0313(17) Uani 1 1 d . . 1
H35A H 1.0618 0.5627 0.0739 0.038 Uiso 1 1 calc R . 1
H35B H 0.9745 0.4613 0.0594 0.038 Uiso 1 1 calc R . 1
C36 C 1.1534(8) 0.4626(7) 0.0478(4) 0.049(2) Uani 1 1 d U . 1
H36A H 1.2382 0.5012 0.0645 0.073 Uiso 1 1 calc R . 1
H36B H 1.1292 0.4637 0.0098 0.073 Uiso 1 1 calc R . 1
H36C H 1.1517 0.3996 0.0505 0.073 Uiso 1 1 calc R . 1
C37 C 0.8655(6) 0.0444(4) 0.1664(3) 0.0198(14) Uani 1 1 d . . 1
H37A H 0.9311 0.0198 0.1525 0.024 Uiso 1 1 calc R . 1
H37B H 0.9018 0.0725 0.2053 0.024 Uiso 1 1 calc R . 1
C38 C 0.7567(6) -0.0380(4) 0.1609(3) 0.0240(15) Uani 1 1 d . . 1
H38A H 0.6875 -0.0152 0.1726 0.029 Uiso 1 1 calc R . 1
H38B H 0.7245 -0.0715 0.1225 0.029 Uiso 1 1 calc R . 1
C39 C 0.7962(7) -0.1047(5) 0.1944(3) 0.0289(16) Uani 1 1 d . . 1
H39A H 0.8267 -0.0713 0.2329 0.035 Uiso 1 1 calc R . 1
H39B H 0.8666 -0.1263 0.1833 0.035 Uiso 1 1 calc R . 1
C40 C 0.6873(8) -0.1896(5) 0.1883(3) 0.042(2) Uani 1 1 d . . 1
H40A H 0.6180 -0.1690 0.2002 0.063 Uiso 1 1 calc R . 1
H40B H 0.7180 -0.2294 0.2103 0.063 Uiso 1 1 calc R . 1
H40C H 0.6576 -0.2238 0.1504 0.063 Uiso 1 1 calc R . 1
C41 C 0.8292(6) 0.2500(4) 0.0788(3) 0.0208(14) Uani 1 1 d . . 1
H41A H 0.8405 0.3115 0.1024 0.025 Uiso 1 1 calc R . 1
H41B H 0.9022 0.2519 0.0631 0.025 Uiso 1 1 calc R . 1
C42 C 0.7079(6) 0.2310(5) 0.0318(3) 0.0266(16) Uani 1 1 d . . 1
H42A H 0.6809 0.1644 0.0149 0.032 Uiso 1 1 calc R . 1
H42B H 0.6400 0.2487 0.0471 0.032 Uiso 1 1 calc R . 1
C43 C 0.7253(8) 0.2826(6) -0.0122(4) 0.045(2) Uani 1 1 d . . 1
H43A H 0.7881 0.2612 -0.0298 0.053 Uiso 1 1 calc R . 1
H43B H 0.7584 0.3488 0.0049 0.053 Uiso 1 1 calc R . 1
C44 C 0.5994(9) 0.2678(7) -0.0562(4) 0.054(2) Uani 1 1 d U . 1
H44A H 0.5657 0.2022 -0.0729 0.081 Uiso 1 1 calc R . 1
H44B H 0.6157 0.2999 -0.0837 0.081 Uiso 1 1 calc R . 1
H44C H 0.5384 0.2919 -0.0393 0.081 Uiso 1 1 calc R . 1
C45 C 0.3394(7) 0.0442(4) 0.1572(3) 0.0223(14) Uani 1 1 d . . 1
H45A H 0.4308 0.0497 0.1692 0.027 Uiso 1 1 calc R . 1
H45B H 0.3144 0.0805 0.1870 0.027 Uiso 1 1 calc R . 1
C46 C 0.2710(7) -0.0561(5) 0.1466(3) 0.0341(18) Uani 1 1 d . . 1
H46A H 0.2850 -0.0910 0.1133 0.041 Uiso 1 1 calc R . 1
H46B H 0.1798 -0.0605 0.1405 0.041 Uiso 1 1 calc R . 1
C47 C 0.3135(7) -0.1012(5) 0.1932(3) 0.0292(16) Uani 1 1 d . . 1
H47A H 0.4044 -0.0979 0.1988 0.035 Uiso 1 1 calc R . 1
H47B H 0.3011 -0.0656 0.2267 0.035 Uiso 1 1 calc R . 1
C48 C 0.2433(10) -0.2016(6) 0.1834(4) 0.063(3) Uani 1 1 d . . 1
H48A H 0.1535 -0.2055 0.1792 0.095 Uiso 1 1 calc R . 1
H48B H 0.2755 -0.2256 0.2141 0.095 Uiso 1 1 calc R . 1
H48C H 0.2560 -0.2379 0.1507 0.095 Uiso 1 1 calc R . 1
C49 C 0.3180(6) 0.1829(5) 0.0289(3) 0.0235(15) Uani 1 1 d . . 1
H49A H 0.3717 0.2447 0.0477 0.028 Uiso 1 1 calc R . 1
H49B H 0.3611 0.1538 0.0034 0.028 Uiso 1 1 calc R . 1
C50 C 0.1927(6) 0.1938(5) -0.0037(3) 0.0247(15) Uani 1 1 d . . 1
H50A H 0.1495 0.2234 0.0215 0.030 Uiso 1 1 calc R . 1
H50B H 0.1386 0.1323 -0.0227 0.030 Uiso 1 1 calc R . 1
C51 C 0.2079(7) 0.2509(5) -0.0455(3) 0.0288(16) Uani 1 1 d . . 1
H51A H 0.2569 0.3139 -0.0265 0.035 Uiso 1 1 calc R . 1
H51B H 0.2555 0.2237 -0.0696 0.035 Uiso 1 1 calc R . 1
C52 C 0.0804(8) 0.2551(6) -0.0797(4) 0.047(2) Uani 1 1 d U . 1
H52A H 0.0323 0.1931 -0.0994 0.070 Uiso 1 1 calc R . 1
H52B H 0.0945 0.2921 -0.1054 0.070 Uiso 1 1 calc R . 1
H52C H 0.0334 0.2829 -0.0561 0.070 Uiso 1 1 calc R . 1
C53 C 0.5583(6) 0.4591(5) 0.3332(3) 0.0243(15) Uani 1 1 d . . 1
H53A H 0.5079 0.4958 0.3509 0.029 Uiso 1 1 calc R . 1
H53B H 0.5290 0.3951 0.3350 0.029 Uiso 1 1 calc R . 1
C54 C 0.6972(6) 0.4948(5) 0.3658(3) 0.0229(15) Uani 1 1 d . . 1
H54A H 0.7480 0.4571 0.3491 0.028 Uiso 1 1 calc R . 1
H54B H 0.7278 0.5585 0.3637 0.028 Uiso 1 1 calc R . 1
C55 C 0.7180(7) 0.4925(5) 0.4252(3) 0.0301(17) Uani 1 1 d . . 1
H55A H 0.6709 0.5328 0.4425 0.036 Uiso 1 1 calc R . 1
H55B H 0.6837 0.4294 0.4274 0.036 Uiso 1 1 calc R . 1
C56 C 0.8564(7) 0.5234(6) 0.4565(3) 0.040(2) Uani 1 1 d . . 1
H56A H 0.9035 0.4833 0.4400 0.060 Uiso 1 1 calc R . 1
H56B H 0.8638 0.5202 0.4939 0.060 Uiso 1 1 calc R . 1
H56C H 0.8905 0.5866 0.4554 0.060 Uiso 1 1 calc R . 1
C57 C 0.4406(7) 0.4801(5) 0.1702(3) 0.0319(18) Uani 1 1 d . . 1
H57A H 0.4003 0.4180 0.1468 0.038 Uiso 1 1 calc R . 1
H57B H 0.3724 0.5115 0.1737 0.038 Uiso 1 1 calc R . 1
C58 C 0.5155(10) 0.5276(6) 0.1411(4) 0.066(3) Uani 1 1 d D . 1
H58A H 0.5740 0.5831 0.1664 0.079 Uiso 1 1 calc R . 1
H58B H 0.4595 0.5479 0.1138 0.079 Uiso 1 1 calc R . 1
C59 C 0.5904(9) 0.4710(7) 0.1133(4) 0.066(3) Uani 1 1 d D . 1
H59A H 0.5331 0.4113 0.0929 0.079 Uiso 1 1 calc R . 1
H59B H 0.6545 0.4589 0.1414 0.079 Uiso 1 1 calc R . 1
C60 C 0.6597(10) 0.5122(8) 0.0732(5) 0.072(2) Uani 1 1 d DU . 1
H60A H 0.5988 0.5041 0.0389 0.108 Uiso 1 1 calc R . 1
H60B H 0.7251 0.4802 0.0671 0.108 Uiso 1 1 calc R . 1
H60C H 0.6979 0.5775 0.0889 0.108 Uiso 1 1 calc R . 1
Sn1B Sn 0.6636(5) 0.8962(4) 0.4125(2) 0.0114(14) Uiso 0.0693(9) 1 d P . 2
Sn2B Sn 1.1251(5) 0.8485(4) 0.3714(2) 0.0106(14) Uiso 0.0693(9) 1 d P . 2
Sn3B Sn 1.0165(5) 0.4629(4) 0.2463(2) 0.0080(14) Uiso 0.0693(9) 1 d P . 2
Sn4B Sn 0.8037(5) 0.1041(4) 0.0882(2) 0.0098(14) Uiso 0.0693(9) 1 d P . 2
Sn5B Sn 0.3340(5) 0.1541(4) 0.1277(2) 0.0123(15) Uiso 0.0693(9) 1 d P . 2
Sn6B Sn 0.5404(5) 0.5371(4) 0.2496(2) 0.0082(14) Uiso 0.0693(9) 1 d P . 2

loop_
_atom_site_aniso_label
_atom_site_aniso_U_11
_atom_site_aniso_U_22
_atom_site_aniso_U_33
_atom_site_aniso_U_23
_atom_site_aniso_U_13
_atom_site_aniso_U_12
Sn1 0.0134(2) 0.0088(2) 0.0118(2) -0.00264(18) 0.00203(17) 0.00227(17)
Sn2 0.0135(2) 0.0084(2) 0.0112(2) -0.00185(18) 0.00195(17) 0.00242(17)
Sn3 0.0127(2) 0.0079(2) 0.0117(2) -0.00107(17) 0.00277(17) 0.00218(16)
Sn4 0.0133(2) 0.0087(2) 0.0121(2) -0.00294(18) 0.00183(17) 0.00191(16)
Sn5 0.0140(2) 0.0090(2) 0.0100(2) -0.00204(18) 0.00157(17) 0.00206(17)
Sn6 0.0127(2) 0.0082(2) 0.0104(2) -0.00071(17) 0.00166(17) 0.00294(16)
O1 0.016(2) 0.025(3) 0.028(3) -0.005(2) 0.0045(19) 0.0065(19)
O2 0.020(2) 0.030(3) 0.012(2) -0.007(2) 0.0020(18) 0.004(2)
O3 0.026(2) 0.014(2) 0.022(3) -0.0026(19) 0.008(2) 0.0042(19)
O4 0.024(2) 0.014(2) 0.024(3) -0.003(2) 0.0066(19) -0.0001(18)
O5 0.025(2) 0.013(2) 0.027(3) 0.000(2) 0.004(2) 0.0029(19)
O6 0.022(2) 0.015(2) 0.022(2) -0.0053(19) 0.0053(19) 0.0013(18)
O7 0.021(2) 0.023(3) 0.021(3) -0.002(2) 0.0034(19) 0.0048(19)
O8 0.019(2) 0.014(2) 0.020(2) -0.0040(18) 0.0026(19) 0.0015(18)
O9 0.023(2) 0.015(2) 0.019(2) -0.0032(19) 0.001(2) 0.0028(18)
O10 0.024(2) 0.013(2) 0.024(3) -0.0020(19) 0.0031(19) 0.0039(18)
O11 0.022(2) 0.014(2) 0.022(2) -0.0010(19) 0.0044(19) 0.0047(19)
O12 0.021(2) 0.015(2) 0.023(3) -0.0026(19) 0.0020(19) 0.0049(18)
O13 0.022(2) 0.019(2) 0.025(3) 0.001(2) 0.0096(19) 0.0054(19)
O14 0.021(2) 0.018(2) 0.018(2) 0.0031(19) 0.0057(18) 0.0038(18)
O15 0.021(2) 0.022(2) 0.015(2) -0.0020(19) 0.0045(18) 0.0041(19)
O16 0.023(2) 0.021(2) 0.016(2) -0.0025(19) 0.0068(19) 0.0057(19)
O17 0.020(2) 0.017(2) 0.018(2) -0.0004(19) -0.0002(19) 0.0048(18)
O18 0.024(2) 0.015(2) 0.017(2) -0.0031(19) 0.0024(19) 0.0058(18)
O19 0.019(2) 0.022(3) 0.031(3) -0.006(2) 0.007(2) 0.0016(19)
O20 0.025(2) 0.017(2) 0.014(2) -0.0021(18) 0.0054(19) 0.0024(18)
O21 0.022(2) 0.015(2) 0.017(2) -0.0025(19) 0.0022(18) 0.0021(18)
O22 0.021(2) 0.031(3) 0.015(2) -0.003(2) 0.0024(18) 0.007(2)
O23 0.020(2) 0.016(2) 0.026(3) -0.001(2) 0.0020(19) 0.0033(18)
O24 0.020(2) 0.017(2) 0.014(2) -0.0057(18) 0.0021(18) 0.0041(18)
C1 0.018(3) 0.019(3) 0.032(4) -0.001(3) 0.008(3) 0.005(3)
C2 0.026(4) 0.022(4) 0.020(4) 0.003(3) 0.009(3) 0.013(3)
C3 0.014(3) 0.025(4) 0.024(4) -0.001(3) 0.004(3) 0.002(3)
C4 0.023(4) 0.018(3) 0.019(4) 0.002(3) 0.005(3) 0.004(3)
C5 0.020(3) 0.013(3) 0.021(4) 0.002(3) 0.003(3) -0.002(3)
C6 0.017(3) 0.020(4) 0.028(4) -0.003(3) 0.004(3) 0.006(3)
C7 0.016(3) 0.018(3) 0.022(4) -0.004(3) 0.004(3) 0.004(3)
C8 0.018(3) 0.017(3) 0.017(3) -0.001(3) 0.001(3) 0.004(3)
C9 0.016(3) 0.023(4) 0.023(4) -0.004(3) 0.003(3) 0.003(3)
C10 0.017(3) 0.024(4) 0.017(3) 0.000(3) 0.002(3) 0.007(3)
C11 0.018(3) 0.021(3) 0.019(3) 0.001(3) 0.005(3) 0.004(3)
C12 0.018(3) 0.012(3) 0.022(4) -0.005(3) 0.006(3) 0.004(3)
C13 0.023(3) 0.018(3) 0.027(4) 0.004(3) 0.008(3) 0.008(3)
C14 0.027(4) 0.015(3) 0.029(4) 0.006(3) 0.012(3) 0.005(3)
C15 0.042(4) 0.030(4) 0.037(5) 0.013(4) 0.019(4) 0.013(3)
C16 0.052(5) 0.037(5) 0.048(5) 0.020(4) 0.025(4) 0.017(4)
C17 0.029(4) 0.016(3) 0.018(4) -0.001(3) 0.005(3) 0.000(3)
C18 0.034(4) 0.024(4) 0.024(4) 0.009(3) 0.014(3) 0.010(3)
C19 0.041(4) 0.017(3) 0.018(4) 0.005(3) 0.010(3) 0.005(3)
C20 0.065(6) 0.031(4) 0.024(4) 0.013(3) 0.007(4) 0.017(4)
C21 0.026(4) 0.020(4) 0.021(4) 0.003(3) 0.004(3) 0.010(3)
C22 0.033(4) 0.017(3) 0.028(4) 0.009(3) 0.006(3) 0.006(3)
C23 0.034(4) 0.022(4) 0.034(4) 0.012(3) 0.006(3) 0.007(3)
C24 0.050(5) 0.036(5) 0.046(5) 0.017(4) 0.015(4) 0.002(4)
C25 0.020(3) 0.014(3) 0.017(3) 0.002(3) 0.002(3) 0.003(3)
C26 0.047(4) 0.022(4) 0.019(4) 0.008(3) 0.014(3) 0.017(3)
C27 0.061(5) 0.018(4) 0.021(4) 0.008(3) 0.010(3) 0.011(3)
C28 0.126(9) 0.024(5) 0.040(5) 0.019(4) 0.025(6) 0.028(5)
C29 0.023(3) 0.021(4) 0.018(4) -0.006(3) 0.006(3) 0.001(3)
C30 0.042(4) 0.019(4) 0.025(4) 0.003(3) 0.014(3) 0.009(3)
C31 0.031(4) 0.033(4) 0.048(5) 0.007(4) 0.013(4) 0.011(3)
C32 0.046(5) 0.094(8) 0.051(6) 0.042(6) 0.022(5) 0.029(5)
C33 0.022(3) 0.021(4) 0.027(4) 0.006(3) 0.004(3) 0.010(3)
C34 0.028(4) 0.026(4) 0.023(4) 0.008(3) 0.004(3) 0.005(3)
C35 0.037(4) 0.027(4) 0.026(4) 0.000(3) 0.005(3) 0.007(3)
C36 0.050(4) 0.069(5) 0.041(4) 0.022(4) 0.022(4) 0.028(4)
C37 0.023(3) 0.019(3) 0.016(3) 0.002(3) 0.002(3) 0.007(3)
C38 0.029(4) 0.016(3) 0.026(4) 0.007(3) 0.005(3) 0.004(3)
C39 0.044(4) 0.021(4) 0.020(4) 0.005(3) 0.004(3) 0.008(3)
C40 0.071(6) 0.023(4) 0.028(4) 0.009(3) 0.011(4) 0.001(4)
C41 0.024(3) 0.010(3) 0.026(4) 0.003(3) 0.002(3) 0.002(3)
C42 0.024(4) 0.014(3) 0.037(4) 0.006(3) 0.000(3) 0.003(3)
C43 0.041(5) 0.034(5) 0.055(6) 0.019(4) 0.001(4) 0.004(4)
C44 0.055(4) 0.053(4) 0.059(5) 0.034(4) 0.009(4) 0.010(4)
C45 0.031(4) 0.017(3) 0.019(4) 0.001(3) 0.007(3) 0.010(3)
C46 0.037(4) 0.030(4) 0.027(4) 0.018(3) -0.005(3) -0.007(3)
C47 0.045(4) 0.026(4) 0.020(4) 0.013(3) 0.006(3) 0.012(3)
C48 0.082(7) 0.047(6) 0.048(6) 0.034(5) -0.006(5) -0.013(5)
C49 0.027(4) 0.020(4) 0.022(4) 0.003(3) 0.008(3) 0.003(3)
C50 0.028(4) 0.017(3) 0.025(4) 0.003(3) 0.001(3) 0.004(3)
C51 0.038(4) 0.022(4) 0.028(4) 0.007(3) 0.012(3) 0.007(3)
C52 0.047(4) 0.042(4) 0.060(5) 0.023(4) 0.012(4) 0.021(4)
C53 0.028(4) 0.020(4) 0.025(4) 0.004(3) 0.009(3) 0.004(3)
C54 0.026(4) 0.028(4) 0.013(3) 0.003(3) 0.005(3) 0.006(3)
C55 0.032(4) 0.038(4) 0.016(4) 0.002(3) 0.001(3) 0.009(3)
C56 0.035(4) 0.062(6) 0.020(4) 0.005(4) 0.000(3) 0.018(4)
C57 0.053(5) 0.026(4) 0.011(4) -0.001(3) -0.007(3) 0.017(3)
C58 0.080(8) 0.045(6) 0.050(6) 0.020(5) -0.009(5) -0.023(5)
C59 0.045(6) 0.041(6) 0.097(9) 0.017(6) -0.003(6) -0.002(4)
C60 0.065(5) 0.078(5) 0.088(5) 0.044(4) 0.031(4) 0.016(4)

loop_
_atom_type_symbol
_atom_type_description
_atom_type_scat_dispersion_real
_atom_type_scat_dispersion_imag
_atom_type_scat_source
C C 0.0033 0.0016 'International Tables Vol C Tables 4.2.6.8 and 6.1.1.4'
H H 0.0000 0.0000 'International Tables Vol C Tables 4.2.6.8 and 6.1.1.4'
O O 0.0106 0.0060 'International Tables Vol C Tables 4.2.6.8 and 6.1.1.4'
Sn Sn -0.6537 1.4246 'International Tables Vol C Tables 4.2.6.8 and 6.1.1.4'

loop_
_geom_angle_atom_site_label_1
_geom_angle_atom_site_label_2
_geom_angle_atom_site_label_3
_geom_angle
_geom_angle_site_symmetry_1
_geom_angle_site_symmetry_3
C17 Sn1 C13 165.8(3) . .
C17 Sn1 O12 92.5(2) . .
C13 Sn1 O12 100.0(2) . .
C17 Sn1 O15 96.2(2) . .
C13 Sn1 O15 92.3(2) . .
O12 Sn1 O15 80.98(16) . .
C17 Sn1 O1 84.3(2) . .
C13 Sn1 O1 90.3(2) . .
O12 Sn1 O1 84.68(16) . .
O15 Sn1 O1 165.67(16) . .
C17 Sn1 O17 84.7(2) . .
C13 Sn1 O17 84.8(2) . .
O12 Sn1 O17 165.50(15) . .
O15 Sn1 O17 85.17(15) . .
O1 Sn1 O17 109.11(15) . .
C21 Sn2 C25 164.5(2) . .
C21 Sn2 O18 98.6(2) . 2_776
C25 Sn2 O18 95.8(2) . 2_776
C21 Sn2 O2 94.8(2) . .
C25 Sn2 O2 93.8(2) . .
O18 Sn2 O2 77.25(16) 2_776 .
C21 Sn2 O16 90.2(2) . 1_655
C25 Sn2 O16 85.3(2) . 1_655
O18 Sn2 O16 85.82(15) 2_776 1_655
O2 Sn2 O16 162.87(16) . 1_655
C21 Sn2 O3 83.8(2) . .
C25 Sn2 O3 84.3(2) . .
O18 Sn2 O3 160.85(16) 2_776 .
O2 Sn2 O3 83.63(15) . .
O16 Sn2 O3 113.23(15) 1_655 .
C29 Sn3 C33 163.7(3) . .
C29 Sn3 O4 101.3(2) . .
C33 Sn3 O4 91.8(2) . .
C29 Sn3 O24 97.6(2) . 1_655
C33 Sn3 O24 94.6(2) . 1_655
O4 Sn3 O24 77.72(16) . 1_655
C29 Sn3 O13 87.1(2) . .
C33 Sn3 O13 84.0(2) . .
O4 Sn3 O13 86.66(16) . .
O24 Sn3 O13 164.27(16) 1_655 .
C29 Sn3 O5 88.6(2) . .
C33 Sn3 O5 81.7(2) . .
O4 Sn3 O5 161.46(16) . .
O24 Sn3 O5 85.50(15) 1_655 .
O13 Sn3 O5 109.70(15) . .
C37 Sn4 C41 165.7(3) . .
C37 Sn4 O6 92.1(2) . .
C41 Sn4 O6 100.4(2) . .
C37 Sn4 O7 96.4(2) . .
C41 Sn4 O7 92.4(2) . .
O6 Sn4 O7 81.03(16) . .
C37 Sn4 O19 84.9(2) . .
C41 Sn4 O19 89.2(2) . .
O6 Sn4 O19 85.35(16) . .
O7 Sn4 O19 166.35(16) . .
C37 Sn4 O20 84.7(2) . .
C41 Sn4 O20 84.9(2) . .
O6 Sn4 O20 165.12(15) . .
O7 Sn4 O20 84.89(15) . .
O19 Sn4 O20 108.75(15) . .
C49 Sn5 O21 98.4(2) . .
C49 Sn5 C45 165.0(3) . .
O21 Sn5 C45 95.6(2) . .
C49 Sn5 O22 94.7(2) . .
O21 Sn5 O22 77.04(16) . .
C45 Sn5 O22 93.6(2) . .
C49 Sn5 O8 90.3(2) . .
O21 Sn5 O8 85.44(15) . .
C45 Sn5 O8 85.5(2) . .
O22 Sn5 O8 162.30(16) . .
C49 Sn5 O9 83.9(2) . .
O21 Sn5 O9 160.89(15) . .
C45 Sn5 O9 84.6(2) . .
O22 Sn5 O9 83.86(16) . .
O8 Sn5 O9 113.58(15) . .
C53 Sn6 C57 165.1(3) . .
C53 Sn6 O10 92.2(2) . .
C57 Sn6 O10 99.4(2) . .
C53 Sn6 O14 94.4(2) . .
C57 Sn6 O14 97.1(2) . .
O10 Sn6 O14 78.00(16) . .
C53 Sn6 O23 83.6(2) . .
C57 Sn6 O23 87.6(2) . .
O10 Sn6 O23 87.41(16) . .
O14 Sn6 O23 165.21(16) . .
C53 Sn6 O11 82.1(2) . .
C57 Sn6 O11 89.4(2) . .
O10 Sn6 O11 161.88(16) . .
O14 Sn6 O11 85.25(15) . .
O23 Sn6 O11 108.91(15) . .
C1 O1 Sn1 128.7(4) . .
C1 O2 Sn2 123.3(4) . .
C2 O3 Sn2 125.7(4) . .
C2 O4 Sn3 131.7(4) . .
C3 O5 Sn3 134.1(4) . .
C3 O6 Sn4 129.8(4) . .
C4 O7 Sn4 123.7(4) . .
C4 O8 Sn5 125.0(4) . .
C5 O9 Sn5 125.3(4) . .
C5 O10 Sn6 132.2(4) . .
C6 O11 Sn6 132.8(4) . .
C6 O12 Sn1 129.7(4) . .
C7 O13 Sn3 125.8(4) . .
C7 O14 Sn6 124.3(4) . .
C11 O15 Sn1 123.7(4) . .
C11 O16 Sn2 124.8(4) . 1_455
C12 O17 Sn1 122.5(4) . .
C12 O18 Sn2 130.9(4) . 2_776
C9 O19 Sn4 129.1(4) 1_655 .
C8 O20 Sn4 123.1(4) 2_655 .
C8 O21 Sn5 131.5(4) . .
C9 O22 Sn5 123.2(4) . .
C10 O23 Sn6 127.1(4) . .
C10 O24 Sn3 124.4(4) . 1_455
O1 C1 O2 125.2(6) . .
O1 C1 H1 117.4 . .
O2 C1 H1 117.4 . .
O3 C2 O4 125.6(6) . .
O3 C2 H2 117.2 . .
O4 C2 H2 117.2 . .
O5 C3 O6 125.8(6) . .
O5 C3 H3 117.1 . .
O6 C3 H3 117.1 . .
O8 C4 O7 124.3(6) . .
O8 C4 H4 117.9 . .
O7 C4 H4 117.9 . .
O9 C5 O10 125.4(6) . .
O9 C5 H5 117.3 . .
O10 C5 H5 117.3 . .
O11 C6 O12 125.7(6) . .
O11 C6 H6 117.2 . .
O12 C6 H6 117.2 . .
O13 C7 O14 124.8(6) . .
O13 C7 H7 117.6 . .
O14 C7 H7 117.6 . .
O20 C8 O21 126.8(6) 2_655 .
O20 C8 H8 116.6 2_655 .
O21 C8 H8 116.6 . .
O19 C9 O22 125.2(6) 1_455 .
O19 C9 H9 117.4 1_455 .
O22 C9 H9 117.4 . .
O23 C10 O24 124.8(6) . .
O23 C10 H10 117.6 . .
O24 C10 H10 117.6 . .
O16 C11 O15 124.9(6) . .
O16 C11 H11 117.6 . .
O15 C11 H11 117.6 . .
O17 C12 O18 126.5(6) . .
O17 C12 H12 116.8 . .
O18 C12 H12 116.8 . .
C14 C13 Sn1 115.1(4) . .
C14 C13 H13A 108.5 . .
Sn1 C13 H13A 108.5 . .
C14 C13 H13B 108.5 . .
Sn1 C13 H13B 108.5 . .
H13A C13 H13B 107.5 . .
C15 C14 C13 113.2(5) . .
C15 C14 H14A 108.9 . .
C13 C14 H14A 108.9 . .
C15 C14 H14B 108.9 . .
C13 C14 H14B 108.9 . .
H14A C14 H14B 107.8 . .
C14 C15 C16 112.4(6) . .
C14 C15 H15A 109.1 . .
C16 C15 H15A 109.1 . .
C14 C15 H15B 109.1 . .
C16 C15 H15B 109.1 . .
H15A C15 H15B 107.9 . .
C18 C17 Sn1 119.9(4) . .
C18 C17 H17A 107.3 . .
Sn1 C17 H17A 107.3 . .
C18 C17 H17B 107.3 . .
Sn1 C17 H17B 107.3 . .
H17A C17 H17B 106.9 . .
C17 C18 C19 112.5(5) . .
C17 C18 H18A 109.1 . .
C19 C18 H18A 109.1 . .
C17 C18 H18B 109.1 . .
C19 C18 H18B 109.1 . .
H18A C18 H18B 107.8 . .
C18 C19 C20 112.9(6) . .
C18 C19 H19A 109.0 . .
C20 C19 H19A 109.0 . .
C18 C19 H19B 109.0 . .
C20 C19 H19B 109.0 . .
H19A C19 H19B 107.8 . .
C22 C21 Sn2 115.8(4) . .
C22 C21 H21A 108.3 . .
Sn2 C21 H21A 108.3 . .
C22 C21 H21B 108.3 . .
Sn2 C21 H21B 108.3 . .
H21A C21 H21B 107.4 . .
C21 C22 C23 112.6(6) . .
C21 C22 H22A 109.1 . .
C23 C22 H22A 109.1 . .
C21 C22 H22B 109.1 . .
C23 C22 H22B 109.1 . .
H22A C22 H22B 107.8 . .
C24 C23 C22 112.5(6) . .
C24 C23 H23A 109.1 . .
C22 C23 H23A 109.1 . .
C24 C23 H23B 109.1 . .
C22 C23 H23B 109.1 . .
H23A C23 H23B 107.8 . .
C26 C25 Sn2 115.4(4) . .
C26 C25 H25A 108.4 . .
Sn2 C25 H25A 108.4 . .
C26 C25 H25B 108.4 . .
Sn2 C25 H25B 108.4 . .
H25A C25 H25B 107.5 . .
C25 C26 C27 112.5(5) . .
C25 C26 H26A 109.1 . .
C27 C26 H26A 109.1 . .
C25 C26 H26B 109.1 . .
C27 C26 H26B 109.1 . .
H26A C26 H26B 107.8 . .
C26 C27 C28 113.5(6) . .
C26 C27 H27A 108.9 . .
C28 C27 H27A 108.9 . .
C26 C27 H27B 108.9 . .
C28 C27 H27B 108.9 . .
H27A C27 H27B 107.7 . .
C30 C29 Sn3 119.5(4) . .
C30 C29 H29A 107.4 . .
Sn3 C29 H29A 107.4 . .
C30 C29 H29B 107.4 . .
Sn3 C29 H29B 107.4 . .
H29A C29 H29B 107.0 . .
C29 C30 C31 115.2(6) . .
C29 C30 H30A 108.5 . .
C31 C30 H30A 108.5 . .
C29 C30 H30B 108.5 . .
C31 C30 H30B 108.5 . .
H30A C30 H30B 107.5 . .
C30 C31 C32 112.1(7) . .
C30 C31 H31A 109.2 . .
C32 C31 H31A 109.2 . .
C30 C31 H31B 109.2 . .
C32 C31 H31B 109.2 . .
H31A C31 H31B 107.9 . .
C34 C33 Sn3 115.6(4) . .
C34 C33 H33A 108.4 . .
Sn3 C33 H33A 108.4 . .
C34 C33 H33B 108.4 . .
Sn3 C33 H33B 108.4 . .
H33A C33 H33B 107.4 . .
C35 C34 C33 113.7(6) . .
C35 C34 H34A 108.8 . .
C33 C34 H34A 108.8 . .
C35 C34 H34B 108.8 . .
C33 C34 H34B 108.8 . .
H34A C34 H34B 107.7 . .
C34 C35 C36 112.5(6) . .
C34 C35 H35A 109.1 . .
C36 C35 H35A 109.1 . .
C34 C35 H35B 109.1 . .
C36 C35 H35B 109.1 . .
H35A C35 H35B 107.8 . .
C38 C37 Sn4 120.2(4) . .
C38 C37 H37A 107.3 . .
Sn4 C37 H37A 107.3 . .
C38 C37 H37B 107.3 . .
Sn4 C37 H37B 107.3 . .
H37A C37 H37B 106.9 . .
C39 C38 C37 112.8(6) . .
C39 C38 H38A 109.0 . .
C37 C38 H38A 109.0 . .
C39 C38 H38B 109.0 . .
C37 C38 H38B 109.0 . .
H38A C38 H38B 107.8 . .
C38 C39 C40 113.3(6) . .
C38 C39 H39A 108.9 . .
C40 C39 H39A 108.9 . .
C38 C39 H39B 108.9 . .
C40 C39 H39B 108.9 . .
H39A C39 H39B 107.7 . .
C42 C41 Sn4 116.3(4) . .
C42 C41 H41A 108.2 . .
Sn4 C41 H41A 108.2 . .
C42 C41 H41B 108.2 . .
Sn4 C41 H41B 108.2 . .
H41A C41 H41B 107.4 . .
C43 C42 C41 114.0(6) . .
C43 C42 H42A 108.7 . .
C41 C42 H42A 108.7 . .
C43 C42 H42B 108.7 . .
C41 C42 H42B 108.7 . .
H42A C42 H42B 107.6 . .
C42 C43 C44 112.5(7) . .
C42 C43 H43A 109.1 . .
C44 C43 H43A 109.1 . .
C42 C43 H43B 109.1 . .
C44 C43 H43B 109.1 . .
H43A C43 H43B 107.8 . .
C46 C45 Sn5 114.7(5) . .
C46 C45 H45A 108.6 . .
Sn5 C45 H45A 108.6 . .
C46 C45 H45B 108.6 . .
Sn5 C45 H45B 108.6 . .
H45A C45 H45B 107.6 . .
C45 C46 C47 113.8(6) . .
C45 C46 H46A 108.8 . .
C47 C46 H46A 108.8 . .
C45 C46 H46B 108.8 . .
C47 C46 H46B 108.8 . .
H46A C46 H46B 107.7 . .
C48 C47 C46 114.1(6) . .
C48 C47 H47A 108.7 . .
C46 C47 H47A 108.7 . .
C48 C47 H47B 108.7 . .
C46 C47 H47B 108.7 . .
H47A C47 H47B 107.6 . .
C50 C49 Sn5 115.8(4) . .
C50 C49 H49A 108.3 . .
Sn5 C49 H49A 108.3 . .
C50 C49 H49B 108.3 . .
Sn5 C49 H49B 108.3 . .
H49A C49 H49B 107.4 . .
C49 C50 C51 113.9(6) . .
C49 C50 H50A 108.8 . .
C51 C50 H50A 108.8 . .
C49 C50 H50B 108.8 . .
C51 C50 H50B 108.8 . .
H50A C50 H50B 107.7 . .
C52 C51 C50 112.3(6) . .
C52 C51 H51A 109.1 . .
C50 C51 H51A 109.1 . .
C52 C51 H51B 109.1 . .
C50 C51 H51B 109.1 . .
H51A C51 H51B 107.9 . .
C54 C53 Sn6 116.2(4) . .
C54 C53 H53A 108.2 . .
Sn6 C53 H53A 108.2 . .
C54 C53 H53B 108.2 . .
Sn6 C53 H53B 108.2 . .
H53A C53 H53B 107.4 . .
C55 C54 C53 113.7(6) . .
C55 C54 H54A 108.8 . .
C53 C54 H54A 108.8 . .
C55 C54 H54B 108.8 . .
C53 C54 H54B 108.8 . .
H54A C54 H54B 107.7 . .
C56 C55 C54 113.2(6) . .
C56 C55 H55A 108.9 . .
C54 C55 H55A 108.9 . .
C56 C55 H55B 108.9 . .
C54 C55 H55B 108.9 . .
H55A C55 H55B 107.7 . .
C58 C57 Sn6 122.3(6) . .
C58 C57 H57A 106.7 . .
Sn6 C57 H57A 106.7 . .
C58 C57 H57B 106.7 . .
Sn6 C57 H57B 106.7 . .
H57A C57 H57B 106.6 . .
C57 C58 C59 114.1(8) . .
C57 C58 H58A 108.7 . .
C59 C58 H58A 108.7 . .
C57 C58 H58B 108.7 . .
C59 C58 H58B 108.7 . .
H58A C58 H58B 107.6 . .
C58 C59 C60 117.6(8) . .
C58 C59 H59A 107.9 . .
C60 C59 H59A 107.9 . .
C58 C59 H59B 107.9 . .
C60 C59 H59B 107.9 . .
H59A C59 H59B 107.2 . .

loop_
_geom_bond_atom_site_label_1
_geom_bond_atom_site_label_2
_geom_bond_distance
_geom_bond_site_symmetry_2
Sn1 C17 2.110(7) .
Sn1 C13 2.129(7) .
Sn1 O12 2.156(4) .
Sn1 O15 2.214(4) .
Sn1 O1 2.266(4) .
Sn1 O17 2.396(4) .
Sn2 C21 2.123(6) .
Sn2 C25 2.141(6) .
Sn2 O18 2.143(4) 2_776
Sn2 O2 2.201(4) .
Sn2 O16 2.292(4) 1_655
Sn2 O3 2.387(4) .
Sn3 C29 2.119(7) .
Sn3 C33 2.131(7) .
Sn3 O4 2.137(4) .
Sn3 O24 2.204(4) 1_655
Sn3 O13 2.292(4) .
Sn3 O5 2.413(4) .
Sn4 C37 2.114(6) .
Sn4 C41 2.117(6) .
Sn4 O6 2.159(4) .
Sn4 O7 2.213(4) .
Sn4 O19 2.263(4) .
Sn4 O20 2.392(4) .
Sn5 C49 2.113(7) .
Sn5 O21 2.139(4) .
Sn5 C45 2.146(7) .
Sn5 O22 2.199(4) .
Sn5 O8 2.295(4) .
Sn5 O9 2.394(4) .
Sn6 C53 2.121(7) .
Sn6 C57 2.123(7) .
Sn6 O10 2.144(4) .
Sn6 O14 2.203(4) .
Sn6 O23 2.290(4) .
Sn6 O11 2.391(4) .
O1 C1 1.252(7) .
O2 C1 1.274(8) .
O3 C2 1.222(7) .
O4 C2 1.290(8) .
O5 C3 1.224(8) .
O6 C3 1.292(8) .
O7 C4 1.289(7) .
O8 C4 1.254(7) .
O9 C5 1.221(7) .
O10 C5 1.294(7) .
O11 C6 1.231(8) .
O12 C6 1.290(8) .
O13 C7 1.247(7) .
O14 C7 1.292(7) .
O15 C11 1.292(7) .
O16 C11 1.248(7) .
O16 Sn2 2.292(4) 1_455
O17 C12 1.232(7) .
O18 C12 1.284(7) .
O18 Sn2 2.143(4) 2_776
O19 C9 1.252(8) 1_655
O20 C8 1.242(7) 2_655
O21 C8 1.272(7) .
O22 C9 1.281(8) .
O23 C10 1.253(7) .
O24 C10 1.285(7) .
O24 Sn3 2.204(4) 1_455
C1 H1 0.9300 .
C2 H2 0.9300 .
C3 H3 0.9300 .
C4 H4 0.9300 .
C5 H5 0.9300 .
C6 H6 0.9300 .
C7 H7 0.9300 .
C8 O20 1.242(7) 2_655
C8 H8 0.9300 .
C9 O19 1.252(7) 1_455
C9 H9 0.9300 .
C10 H10 0.9300 .
C11 H11 0.9300 .
C12 H12 0.9300 .
C13 C14 1.536(9) .
C13 H13A 0.9700 .
C13 H13B 0.9700 .
C14 C15 1.521(10) .
C14 H14A 0.9700 .
C14 H14B 0.9700 .
C15 C16 1.535(10) .
C15 H15A 0.9700 .
C15 H15B 0.9700 .
C16 H16A 0.9600 .
C16 H16B 0.9600 .
C16 H16C 0.9600 .
C17 C18 1.518(9) .
C17 H17A 0.9700 .
C17 H17B 0.9700 .
C18 C19 1.520(9) .
C18 H18A 0.9700 .
C18 H18B 0.9700 .
C19 C20 1.528(10) .
C19 H19A 0.9700 .
C19 H19B 0.9700 .
C20 H20A 0.9600 .
C20 H20B 0.9600 .
C20 H20C 0.9600 .
C21 C22 1.497(9) .
C21 H21A 0.9700 .
C21 H21B 0.9700 .
C22 C23 1.530(9) .
C22 H22A 0.9700 .
C22 H22B 0.9700 .
C23 C24 1.508(10) .
C23 H23A 0.9700 .
C23 H23B 0.9700 .
C24 H24A 0.9600 .
C24 H24B 0.9600 .
C24 H24C 0.9600 .
C25 C26 1.515(9) .
C25 H25A 0.9700 .
C25 H25B 0.9700 .
C26 C27 1.518(9) .
C26 H26A 0.9700 .
C26 H26B 0.9700 .
C27 C28 1.530(10) .
C27 H27A 0.9700 .
C27 H27B 0.9700 .
C28 H28A 0.9600 .
C28 H28B 0.9600 .
C28 H28C 0.9600 .
C29 C30 1.503(10) .
C29 H29A 0.9700 .
C29 H29B 0.9700 .
C30 C31 1.512(10) .
C30 H30A 0.9700 .
C30 H30B 0.9700 .
C31 C32 1.529(11) .
C31 H31A 0.9700 .
C31 H31B 0.9700 .
C32 H32A 0.9600 .
C32 H32B 0.9600 .
C32 H32C 0.9600 .
C33 C34 1.526(9) .
C33 H33A 0.9700 .
C33 H33B 0.9700 .
C34 C35 1.502(10) .
C34 H34A 0.9700 .
C34 H34B 0.9700 .
C35 C36 1.514(10) .
C35 H35A 0.9700 .
C35 H35B 0.9700 .
C36 H36A 0.9600 .
C36 H36B 0.9600 .
C36 H36C 0.9600 .
C37 C38 1.512(9) .
C37 H37A 0.9700 .
C37 H37B 0.9700 .
C38 C39 1.512(9) .
C38 H38A 0.9700 .
C38 H38B 0.9700 .
C39 C40 1.534(10) .
C39 H39A 0.9700 .
C39 H39B 0.9700 .
C40 H40A 0.9600 .
C40 H40B 0.9600 .
C40 H40C 0.9600 .
C41 C42 1.539(9) .
C41 H41A 0.9700 .
C41 H41B 0.9700 .
C42 C43 1.514(11) .
C42 H42A 0.9700 .
C42 H42B 0.9700 .
C43 C44 1.542(11) .
C43 H43A 0.9700 .
C43 H43B 0.9700 .
C44 H44A 0.9600 .
C44 H44B 0.9600 .
C44 H44C 0.9600 .
C45 C46 1.496(9) .
C45 H45A 0.9700 .
C45 H45B 0.9700 .
C46 C47 1.523(9) .
C46 H46A 0.9700 .
C46 H46B 0.9700 .
C47 C48 1.505(11) .
C47 H47A 0.9700 .
C47 H47B 0.9700 .
C48 H48A 0.9600 .
C48 H48B 0.9600 .
C48 H48C 0.9600 .
C49 C50 1.513(9) .
C49 H49A 0.9700 .
C49 H49B 0.9700 .
C50 C51 1.517(9) .
C50 H50A 0.9700 .
C50 H50B 0.9700 .
C51 C52 1.512(10) .
C51 H51A 0.9700 .
C51 H51B 0.9700 .
C52 H52A 0.9600 .
C52 H52B 0.9600 .
C52 H52C 0.9600 .
C53 C54 1.518(9) .
C53 H53A 0.9700 .
C53 H53B 0.9700 .
C54 C55 1.502(9) .
C54 H54A 0.9700 .
C54 H54B 0.9700 .
C55 C56 1.501(10) .
C55 H55A 0.9700 .
C55 H55B 0.9700 .
C56 H56A 0.9600 .
C56 H56B 0.9600 .
C56 H56C 0.9600 .
C57 C58 1.412(12) .
C57 H57A 0.9700 .
C57 H57B 0.9700 .
C58 C59 1.478(8) .
C58 H58A 0.9700 .
C58 H58B 0.9700 .
C59 C60 1.556(8) .
C59 H59A 0.9700 .
C59 H59B 0.9700 .
C60 H60A 0.9600 .
C60 H60B 0.9600 .
C60 H60C 0.9600 .

loop_
_geom_torsion_atom_site_label_1
_geom_torsion_atom_site_label_2
_geom_torsion_atom_site_label_3
_geom_torsion_atom_site_label_4
_geom_torsion
_geom_torsion_site_symmetry_1
_geom_torsion_site_symmetry_4
C17 Sn1 O1 C1 78.3(6) . .
C13 Sn1 O1 C1 -88.6(6) . .
O12 Sn1 O1 C1 171.4(6) . .
O15 Sn1 O1 C1 171.1(6) . .
O17 Sn1 O1 C1 -4.1(6) . .
C21 Sn2 O2 C1 -112.7(5) . .
C25 Sn2 O2 C1 54.4(5) . .
O18 Sn2 O2 C1 149.5(5) 2_776 .
O16 Sn2 O2 C1 140.7(6) 1_655 .
O3 Sn2 O2 C1 -29.5(5) . .
C21 Sn2 O3 C2 -126.3(5) . .
C25 Sn2 O3 C2 43.7(5) . .
O18 Sn2 O3 C2 135.1(6) 2_776 .
O2 Sn2 O3 C2 138.1(5) . .
O16 Sn2 O3 C2 -38.8(6) 1_655 .
C29 Sn3 O4 C2 -36.5(6) . .
C33 Sn3 O4 C2 133.8(6) . .
O24 Sn3 O4 C2 -131.9(6) 1_655 .
O13 Sn3 O4 C2 49.9(6) . .
O5 Sn3 O4 C2 -157.5(5) . .
C29 Sn3 O5 C3 26.3(6) . .
C33 Sn3 O5 C3 -140.7(6) . .
O4 Sn3 O5 C3 149.1(6) . .
O24 Sn3 O5 C3 124.0(6) 1_655 .
O13 Sn3 O5 C3 -60.1(6) . .
C37 Sn4 O6 C3 127.5(6) . .
C41 Sn4 O6 C3 -45.5(6) . .
O7 Sn4 O6 C3 -136.3(6) . .
O19 Sn4 O6 C3 42.8(5) . .
O20 Sn4 O6 C3 -155.4(6) . .
C37 Sn4 O7 C4 -71.5(5) . .
C41 Sn4 O7 C4 97.2(5) . .
O6 Sn4 O7 C4 -162.6(5) . .
O19 Sn4 O7 C4 -166.2(7) . .
O20 Sn4 O7 C4 12.5(5) . .
C49 Sn5 O8 C4 88.8(5) . .
O21 Sn5 O8 C4 -172.8(5) . .
C45 Sn5 O8 C4 -76.8(5) . .
O22 Sn5 O8 C4 -164.5(5) . .
O9 Sn5 O8 C4 5.3(5) . .
C49 Sn5 O9 C5 -126.2(5) . .
O21 Sn5 O9 C5 135.6(6) . .
C45 Sn5 O9 C5 44.1(5) . .
O22 Sn5 O9 C5 138.3(5) . .
O8 Sn5 O9 C5 -38.6(5) . .
C53 Sn6 O10 C5 131.7(6) . .
C57 Sn6 O10 C5 -38.9(6) . .
O14 Sn6 O10 C5 -134.3(6) . .
O23 Sn6 O10 C5 48.1(6) . .
O11 Sn6 O10 C5 -157.1(5) . .
C53 Sn6 O11 C6 -138.9(6) . .
C57 Sn6 O11 C6 28.8(6) . .
O10 Sn6 O11 C6 148.4(6) . .
O14 Sn6 O11 C6 126.0(6) . .
O23 Sn6 O11 C6 -58.4(6) . .
C17 Sn1 O12 C6 128.3(6) . .
C13 Sn1 O12 C6 -45.1(6) . .
O15 Sn1 O12 C6 -135.8(6) . .
O1 Sn1 O12 C6 44.3(5) . .
O17 Sn1 O12 C6 -153.3(6) . .
C29 Sn3 O13 C7 -65.8(5) . .
C33 Sn3 O13 C7 100.5(5) . .
O4 Sn3 O13 C7 -167.3(5) . .
O24 Sn3 O13 C7 -173.8(5) 1_655 .
O5 Sn3 O13 C7 21.6(5) . .
C53 Sn6 O14 C7 -101.0(5) . .
C57 Sn6 O14 C7 69.4(5) . .
O10 Sn6 O14 C7 167.6(5) . .
O23 Sn6 O14 C7 177.1(6) . .
O11 Sn6 O14 C7 -19.3(5) . .
C17 Sn1 O15 C11 -70.9(5) . .
C13 Sn1 O15 C11 97.7(5) . .
O12 Sn1 O15 C11 -162.5(5) . .
O1 Sn1 O15 C11 -162.2(6) . .
O17 Sn1 O15 C11 13.2(5) . .
C17 Sn1 O17 C12 -125.8(5) . .
C13 Sn1 O17 C12 44.8(5) . .
O12 Sn1 O17 C12 154.8(6) . .
O15 Sn1 O17 C12 137.5(5) . .
O1 Sn1 O17 C12 -43.7(5) . .
C37 Sn4 O19 C9 77.2(6) . 1_655
C41 Sn4 O19 C9 -89.8(6) . 1_655
O6 Sn4 O19 C9 169.7(6) . 1_655
O7 Sn4 O19 C9 173.2(7) . 1_655
O20 Sn4 O19 C9 -5.4(6) . 1_655
C37 Sn4 O20 C8 -125.8(5) . 2_655
C41 Sn4 O20 C8 44.4(5) . 2_655
O6 Sn4 O20 C8 156.2(6) . 2_655
O7 Sn4 O20 C8 137.2(5) . 2_655
O19 Sn4 O20 C8 -43.1(5) . 2_655
C49 Sn5 O21 C8 43.0(6) . .
C45 Sn5 O21 C8 -131.7(5) . .
O22 Sn5 O21 C8 136.0(6) . .
O8 Sn5 O21 C8 -46.6(5) . .
O9 Sn5 O21 C8 138.7(6) . .
C49 Sn5 O22 C9 -110.7(5) . .
O21 Sn5 O22 C9 151.7(5) . .
C45 Sn5 O22 C9 56.8(5) . .
O8 Sn5 O22 C9 143.2(6) . .
O9 Sn5 O22 C9 -27.4(5) . .
C53 Sn6 O23 C10 97.3(5) . .
C57 Sn6 O23 C10 -70.6(5) . .
O10 Sn6 O23 C10 -170.2(5) . .
O14 Sn6 O23 C10 -179(25) . .
O11 Sn6 O23 C10 17.9(5) . .
Sn1 O1 C1 O2 12.8(10) . .
Sn2 O2 C1 O1 -173.3(5) . .
Sn2 O3 C2 O4 -172.0(5) . .
Sn3 O4 C2 O3 2.8(10) . .
Sn3 O5 C3 O6 177.9(4) . .
Sn4 O6 C3 O5 3.2(10) . .
Sn5 O8 C4 O7 -0.1(9) . .
Sn4 O7 C4 O8 -172.4(5) . .
Sn5 O9 C5 O10 -171.9(4) . .
Sn6 O10 C5 O9 3.3(10) . .
Sn6 O11 C6 O12 179.4(4) . .
Sn1 O12 C6 O11 2.2(10) . .
Sn3 O13 C7 O14 -1.8(9) . .
Sn6 O14 C7 O13 -179.5(5) . .
Sn5 O21 C8 O20 -4.0(10) . 2_655
Sn5 O22 C9 O19 -173.2(5) . 1_455
Sn6 O23 C10 O24 -1.3(9) . .
Sn3 O24 C10 O23 175.5(5) 1_455 .
Sn2 O16 C11 O15 0.9(9) 1_455 .
Sn1 O15 C11 O16 -174.3(5) . .
Sn1 O17 C12 O18 -162.6(5) . .
Sn2 O18 C12 O17 2.0(10) 2_776 .
C17 Sn1 C13 C14 101.9(10) . .
O12 Sn1 C13 C14 -106.3(5) . .
O15 Sn1 C13 C14 -25.0(5) . .
O1 Sn1 C13 C14 169.1(5) . .
O17 Sn1 C13 C14 59.9(5) . .
Sn1 C13 C14 C15 -162.8(5) . .
C13 C14 C15 C16 -178.2(6) . .
C13 Sn1 C17 C18 -115.2(10) . .
O12 Sn1 C17 C18 92.5(5) . .
O15 Sn1 C17 C18 11.3(5) . .
O1 Sn1 C17 C18 176.9(5) . .
O17 Sn1 C17 C18 -73.3(5) . .
Sn1 C17 C18 C19 -177.8(5) . .
C17 C18 C19 C20 -178.1(6) . .
C25 Sn2 C21 C22 -154.6(8) . .
O18 Sn2 C21 C22 46.7(5) 2_776 .
O2 Sn2 C21 C22 -31.1(5) . .
O16 Sn2 C21 C22 132.5(5) 1_655 .
O3 Sn2 C21 C22 -114.1(5) . .
Sn2 C21 C22 C23 -178.3(5) . .
C21 C22 C23 C24 175.3(6) . .
C21 Sn2 C25 C26 -152.6(8) . .
O18 Sn2 C25 C26 6.2(5) 2_776 .
O2 Sn2 C25 C26 83.7(5) . .
O16 Sn2 C25 C26 -79.1(5) 1_655 .
O3 Sn2 C25 C26 166.9(5) . .
Sn2 C25 C26 C27 170.2(5) . .
C25 C26 C27 C28 177.9(7) . .
C33 Sn3 C29 C30 129.7(8) . .
O4 Sn3 C29 C30 -87.2(5) . .
O24 Sn3 C29 C30 -8.3(5) 1_655 .
O13 Sn3 C29 C30 -173.2(5) . .
O5 Sn3 C29 C30 77.0(5) . .
Sn3 C29 C30 C31 75.2(7) . .
C29 C30 C31 C32 178.6(6) . .
C29 Sn3 C33 C34 -132.9(8) . .
O4 Sn3 C33 C34 83.2(5) . .
O24 Sn3 C33 C34 5.3(5) 1_655 .
O13 Sn3 C33 C34 169.6(5) . .
O5 Sn3 C33 C34 -79.4(5) . .
Sn3 C33 C34 C35 179.4(5) . .
C33 C34 C35 C36 178.9(7) . .
C41 Sn4 C37 C38 -115.7(10) . .
O6 Sn4 C37 C38 93.0(5) . .
O7 Sn4 C37 C38 11.8(5) . .
O19 Sn4 C37 C38 178.2(5) . .
O20 Sn4 C37 C38 -72.4(5) . .
Sn4 C37 C38 C39 -175.4(5) . .
C37 C38 C39 C40 -178.8(6) . .
C37 Sn4 C41 C42 103.9(10) . .
O6 Sn4 C41 C42 -105.4(5) . .
O7 Sn4 C41 C42 -24.1(5) . .
O19 Sn4 C41 C42 169.5(5) . .
O20 Sn4 C41 C42 60.6(5) . .
Sn4 C41 C42 C43 -162.2(5) . .
C41 C42 C43 C44 -175.6(7) . .
C49 Sn5 C45 C46 -148.2(9) . .
O21 Sn5 C45 C46 11.1(5) . .
O22 Sn5 C45 C46 88.4(5) . .
O8 Sn5 C45 C46 -73.9(5) . .
O9 Sn5 C45 C46 171.9(5) . .
Sn5 C45 C46 C47 170.9(5) . .
C45 C46 C47 C48 178.9(8) . .
O21 Sn5 C49 C50 44.9(5) . .
C45 Sn5 C49 C50 -156.0(8) . .
O22 Sn5 C49 C50 -32.7(5) . .
O8 Sn5 C49 C50 130.4(5) . .
O9 Sn5 C49 C50 -116.0(5) . .
Sn5 C49 C50 C51 -179.8(5) . .
C49 C50 C51 C52 176.4(6) . .
C57 Sn6 C53 C54 -136.3(10) . .
O10 Sn6 C53 C54 82.3(5) . .
O14 Sn6 C53 C54 4.1(5) . .
O23 Sn6 C53 C54 169.4(5) . .
O11 Sn6 C53 C54 -80.4(5) . .
Sn6 C53 C54 C55 178.6(5) . .
C53 C54 C55 C56 177.1(6) . .
C53 Sn6 C57 C58 130.0(11) . .
O10 Sn6 C57 C58 -89.1(7) . .
O14 Sn6 C57 C58 -10.1(7) . .
O23 Sn6 C57 C58 -176.0(7) . .
O11 Sn6 C57 C58 75.0(7) . .
Sn6 C57 C58 C59 79.5(9) . .
C57 C58 C59 C60 171.1(8) . .
